data_7056763
loop_
_publ_author_name
'Yan, Zhi Shuo'
'Long, Ji Ying'
'Gong, Yun'
'Hua Lin, Jian'

_publ_section_title
;
 Three in situ-synthesized novel inorganic--organic hybrid materials based
 on metal (M = Bi, Pb) iodide and organoamine using one-pot reactions:
 structures, band gaps and optoelectronic properties
;
_journal_issue 1
_journal_name_full 'New Journal of Chemistry'
_journal_page_first 699
_journal_paper_doi 10.1039/C7NJ02815F
_journal_volume 42
_journal_year 2018
_chemical_formula_sum 'C7 H10 I3 N Pb'
_chemical_formula_weight 696.05
_space_group_IT_number 62
_space_group_name_Hall '-P 2ac 2n'
_space_group_name_H-M_alt 'P n m a'
_symmetry_cell_setting orthorhombic
_symmetry_space_group_name_Hall '-P 2ac 2n'
_symmetry_space_group_name_H-M 'P n m a'
_atom_sites_solution_hydrogens geom
_atom_sites_solution_primary direct
_atom_sites_solution_secondary difmap
_audit_creation_method SHELXL-97
_audit_update_record
;
2016-12-28 deposited with the CCDC.
2017-11-29 downloaded from the CCDC.
;
_cell_angle_alpha 90.00
_cell_angle_beta 90.00
_cell_angle_gamma 90.00
_cell_formula_units_Z 8
_cell_length_a 18.36(2)
_cell_length_b 7.910(10)
_cell_length_c 19.67(2)
_cell_measurement_reflns_used 13836
_cell_measurement_temperature 298(2)
_cell_measurement_theta_max 27.138
_cell_measurement_theta_min 2.337
_cell_volume 2857(6)
_computing_cell_refinement 'Bruker SMART'
_computing_data_collection 'Bruker SMART'
_computing_data_reduction 'Bruker SAINT'
_computing_molecular_graphics 'Bruker SHELXTL'
_computing_publication_material 'Bruker SHELXTL'
_computing_structure_refinement 'SHELXL-97 (Sheldrick, 1997)'
_computing_structure_solution 'SHELXS-97 (Sheldrick, 1990)'
_diffrn_ambient_temperature 298(2)
_diffrn_measured_fraction_theta_full 0.998
_diffrn_measured_fraction_theta_max 0.998
_diffrn_measurement_device_type 'CCD area detector'
_diffrn_measurement_method 'phi and omega scans'
_diffrn_radiation_monochromator graphite
_diffrn_radiation_source 'fine-focus sealed tube'
_diffrn_radiation_type MoK\a
_diffrn_radiation_wavelength 0.71073
_diffrn_reflns_av_R_equivalents 0.0918
_diffrn_reflns_av_sigmaI/netI 0.0713
_diffrn_reflns_limit_h_max 21
_diffrn_reflns_limit_h_min -21
_diffrn_reflns_limit_k_max 8
_diffrn_reflns_limit_k_min -9
_diffrn_reflns_limit_l_max 23
_diffrn_reflns_limit_l_min -18
_diffrn_reflns_number 13836
_diffrn_reflns_theta_full 25.02
_diffrn_reflns_theta_max 25.02
_diffrn_reflns_theta_min 2.35
_exptl_absorpt_coefficient_mu 18.259
_exptl_absorpt_correction_T_max 0.110
_exptl_absorpt_correction_T_min 0.050
_exptl_absorpt_correction_type multi-scan
_exptl_absorpt_process_details 'SADABS (Sheldrick, 1996)'
_exptl_crystal_colour yellow
_exptl_crystal_density_diffrn 3.237
_exptl_crystal_density_meas 3.237
_exptl_crystal_density_method 'not measured'
_exptl_crystal_description needle
_exptl_crystal_F_000 2400
_exptl_crystal_size_max 0.38
_exptl_crystal_size_mid 0.15
_exptl_crystal_size_min 0.12
_refine_diff_density_max 1.267
_refine_diff_density_min -1.449
_refine_diff_density_rms 0.343
_refine_ls_extinction_coef 0.00063(4)
_refine_ls_extinction_expression Fc^*^=kFc[1+0.001xFc^2^\l^3^/sin(2\q)]^-1/4^
_refine_ls_extinction_method SHELXL
_refine_ls_goodness_of_fit_ref 1.044
_refine_ls_hydrogen_treatment mixed
_refine_ls_matrix_type full
_refine_ls_number_parameters 131
_refine_ls_number_reflns 2718
_refine_ls_number_restraints 0
_refine_ls_restrained_S_all 1.044
_refine_ls_R_factor_all 0.0790
_refine_ls_R_factor_gt 0.0400
_refine_ls_shift/su_max 0.001
_refine_ls_shift/su_mean 0.000
_refine_ls_structure_factor_coef Fsqd
_refine_ls_weighting_details 'calc w=1/[\s^2^(Fo^2^)+(0.0388P)^2^+0.0000P] where P=(Fo^2^+2Fc^2^)/3'
_refine_ls_weighting_scheme calc
_refine_ls_wR_factor_gt 0.0824
_refine_ls_wR_factor_ref 0.0970
_reflns_number_gt 1767
_reflns_number_total 2718
_reflns_threshold_expression >2sigma(I)
_cod_data_source_file c7nj02815f2.cif
_cod_data_source_block 151002d
_cod_depositor_comments
;
The following automatic conversions were performed:

'_symmetry_cell_setting' value 'Orthorhombic' changed to
'orthorhombic' according to
/home/data/users/saulius/crontab/automatic-downloads/rss-feeds/RSC/lib/dictionaries/cif_core.dic
dictionary named 'cif_core.dic' version 2.4.2 from 2011-04-26.

Automatic conversion script
Id: cif_fix_values 4973 2017-02-22 13:04:09Z antanas 

 Adding full bibliography for 7056762--7056764.cif.
;
_cod_original_sg_symbol_H-M Pnma
_cod_database_code 7056763

loop_
_symmetry_equiv_pos_as_xyz
'x, y, z'
'-x+1/2, -y, z+1/2'
'-x, y+1/2, -z'
'x+1/2, -y+1/2, -z+1/2'
'-x, -y, -z'
'x-1/2, y, -z-1/2'
'x, -y-1/2, z'
'-x-1/2, y-1/2, z-1/2'

loop_
_atom_site_label
_atom_site_type_symbol
_atom_site_fract_x
_atom_site_fract_y
_atom_site_fract_z
_atom_site_U_iso_or_equiv
_atom_site_adp_type
_atom_site_occupancy
_atom_site_symmetry_multiplicity
_atom_site_calc_flag
_atom_site_refinement_flags
Pb1 Pb 0.74923(2) 0.99854(5) 0.64693(2) 0.03585(18) Uani 1 1 d .
I1 I 0.86481(6) 1.2500 0.57798(5) 0.0410(3) Uani 1 2 d S
I2 I 0.63530(6) 0.7500 0.72691(5) 0.0426(3) Uani 1 2 d S
I3 I 0.75775(6) 1.2500 0.77825(5) 0.0455(3) Uani 1 2 d S
I4 I 0.71933(7) 0.7500 0.51906(6) 0.0458(3) Uani 1 2 d S
I5 I 0.62733(6) 1.2500 0.58673(5) 0.0389(3) Uani 1 2 d S
I6 I 0.88455(6) 0.7500 0.68693(6) 0.0500(4) Uani 1 2 d S
N1 N 0.6392(10) 0.2500 0.3842(9) 0.081(6) Uani 1 2 d S
N2 N 0.0545(9) 0.2500 0.6630(9) 0.072(5) Uani 1 2 d S
C1 C 0.6056(10) 0.098(3) 0.3938(8) 0.094(6) Uani 1 1 d .
H1 H 0.6311 -0.0029 0.3888 0.113 Uiso 1 1 calc R
C2 C 0.5328(11) 0.098(3) 0.4112(8) 0.106(7) Uani 1 1 d .
H2 H 0.5084 -0.0030 0.4196 0.127 Uiso 1 1 calc R
C3 C 0.4972(15) 0.2500 0.4157(12) 0.096(9) Uani 1 2 d S
H3 H 0.4470 0.2500 0.4221 0.115 Uiso 1 2 calc SR
C4 C 0.7159(13) 0.2500 0.3614(13) 0.101(9) Uani 1 2 d S
H4 H 0.7247 0.1510 0.3335 0.122 Uiso 1 1 d R
C5 C 0.7630(13) 0.2500 0.4135(12) 0.114(11) Uani 1 2 d S
H5A H 0.8119 0.2500 0.3960 0.171 Uiso 1 2 d SR
H5B H 0.7556 0.3491 0.4408 0.171 Uiso 1 1 d R
C6 C 0.0614(8) 0.103(2) 0.6300(8) 0.089(6) Uani 1 1 d .
H6 H 0.0584 0.0015 0.6536 0.106 Uiso 1 1 calc R
C7 C 0.0732(9) 0.104(3) 0.5607(9) 0.100(6) Uani 1 1 d .
H7 H 0.0748 0.0033 0.5362 0.120 Uiso 1 1 calc R
C8 C 0.0822(14) 0.2500 0.5303(14) 0.094(9) Uani 1 2 d S
H8 H 0.0957 0.2500 0.4848 0.113 Uiso 1 2 calc SR
C9 C 0.0459(13) 0.2500 0.7366(11) 0.098(8) Uani 1 2 d S
H9 H 0.0696 0.1511 0.7556 0.117 Uiso 1 1 d R
C10 C -0.0269(12) 0.2500 0.7576(10) 0.095(8) Uani 1 2 d S
H10A H -0.0295 0.2500 0.8063 0.143 Uiso 1 2 d SR
H10B H -0.0507 0.3491 0.7402 0.143 Uiso 1 1 d R

loop_
_atom_site_aniso_label
_atom_site_aniso_U_11
_atom_site_aniso_U_22
_atom_site_aniso_U_33
_atom_site_aniso_U_23
_atom_site_aniso_U_13
_atom_site_aniso_U_12
Pb1 0.0391(3) 0.0275(3) 0.0409(3) 0.0010(2) 0.0001(2) 0.0002(2)
I1 0.0353(6) 0.0445(7) 0.0431(7) 0.000 0.0066(5) 0.000
I2 0.0405(7) 0.0441(8) 0.0432(7) 0.000 0.0065(5) 0.000
I3 0.0539(8) 0.0476(7) 0.0350(7) 0.000 -0.0014(5) 0.000
I4 0.0554(8) 0.0448(7) 0.0373(7) 0.000 0.0005(6) 0.000
I5 0.0341(7) 0.0408(7) 0.0420(7) 0.000 -0.0061(5) 0.000
I6 0.0430(7) 0.0420(8) 0.0651(8) 0.000 -0.0119(6) 0.000
N1 0.057(13) 0.13(2) 0.058(12) 0.000 0.013(9) 0.000
N2 0.061(12) 0.115(18) 0.041(12) 0.000 0.005(9) 0.000
C1 0.070(13) 0.135(19) 0.078(12) -0.013(12) 0.009(10) -0.014(12)
C2 0.087(16) 0.15(2) 0.083(13) -0.009(14) -0.002(11) -0.030(14)
C3 0.057(18) 0.15(3) 0.075(18) 0.000 -0.005(13) 0.000
C4 0.075(18) 0.15(3) 0.082(19) 0.000 0.013(16) 0.000
C5 0.08(2) 0.19(3) 0.074(19) 0.000 -0.010(15) 0.000
C6 0.078(12) 0.128(18) 0.060(12) 0.007(11) 0.006(9) 0.022(12)
C7 0.083(13) 0.14(2) 0.082(15) -0.029(13) 0.010(11) 0.024(14)
C8 0.068(17) 0.15(3) 0.063(19) 0.000 0.015(14) 0.000
C9 0.09(2) 0.13(2) 0.072(18) 0.000 -0.003(14) 0.000
C10 0.084(18) 0.15(3) 0.049(14) 0.000 0.014(13) 0.000

loop_
_atom_type_symbol
_atom_type_description
_atom_type_scat_dispersion_real
_atom_type_scat_dispersion_imag
_atom_type_scat_source
C C 0.0033 0.0016 'International Tables Vol C Tables 4.2.6.8 and 6.1.1.4'
H H 0.0000 0.0000 'International Tables Vol C Tables 4.2.6.8 and 6.1.1.4'
N N 0.0061 0.0033 'International Tables Vol C Tables 4.2.6.8 and 6.1.1.4'
I I -0.4742 1.8119 'International Tables Vol C Tables 4.2.6.8 and 6.1.1.4'
Pb Pb -3.3944 10.1111 'International Tables Vol C Tables 4.2.6.8 and 6.1.1.4'

loop_
_geom_angle_atom_site_label_1
_geom_angle_atom_site_label_2
_geom_angle_atom_site_label_3
_geom_angle
_geom_angle_site_symmetry_1
_geom_angle_site_symmetry_3
I1 Pb1 I4 99.20(8) . .
I5 Pb1 I4 88.37(7) . .
I5 Pb1 I6 171.75(3) . .
I4 Pb1 I6 87.17(7) . .
I1 Pb1 I3 85.71(7) . .
I5 Pb1 I3 87.02(7) . .
I4 Pb1 I3 172.98(3) . .
I6 Pb1 I3 98.03(6) . .
I1 Pb1 I2 176.28(3) . .
I4 Pb1 I2 84.29(8) . .
I3 Pb1 I2 90.93(8) . .
Pb1 I1 Pb1 76.61(9) . 7_585
Pb1 I2 Pb1 73.83(9) . 7_575
Pb1 I3 Pb1 75.09(10) . 7_585
Pb1 I4 Pb1 74.72(10) . 7_575
Pb1 I5 Pb1 76.31(9) 7_585 .
Pb1 I6 Pb1 74.07(9) 7_575 .
C1 N1 C1 124(2) . 7_565
C1 N1 C4 118.2(11) . .
C1 N1 C4 118.2(11) 7_565 .
C6 N2 C6 121(2) . 7_565
C6 N2 C9 119.5(10) . .
C6 N2 C9 119.5(10) 7_565 .
N1 C1 C2 118(2) . .
C3 C2 C1 118(2) . .
C2 C3 C2 123(3) 7_565 .
C5 C4 N1 113(2) . .
N2 C6 C7 119.4(19) . .
C8 C7 C6 118(2) . .
C7 C8 C7 124(3) 7_565 .
C10 C9 N2 113(2) . .

loop_
_geom_bond_atom_site_label_1
_geom_bond_atom_site_label_2
_geom_bond_distance
_geom_bond_site_symmetry_2
Pb1 I1 3.209(3) .
Pb1 I5 3.220(3) .
Pb1 I4 3.240(3) .
Pb1 I6 3.264(3) .
Pb1 I3 3.264(3) .
Pb1 I2 3.273(3) .
I1 Pb1 3.209(3) 7_585
I2 Pb1 3.273(3) 7_575
I3 Pb1 3.264(3) 7_585
I4 Pb1 3.240(3) 7_575
I5 Pb1 3.220(3) 7_585
I6 Pb1 3.264(3) 7_575
N1 C1 1.37(2) .
N1 C1 1.365(19) 7_565
N1 C4 1.48(3) .
N2 C6 1.336(17) .
N2 C6 1.336(17) 7_565
N2 C9 1.46(2) .
C1 C2 1.38(2) .
C2 C3 1.37(2) .
C3 C2 1.37(2) 7_565
C4 C5 1.34(3) .
C6 C7 1.38(2) .
C7 C8 1.31(2) .
C8 C7 1.31(2) 7_565
C9 C10 1.40(3) .
